data_7015617
loop_
_publ_author_name
'Yuan, Ai-Hua'
'Qian, Su-Yan'
'Liu, Wen-Yan'
'Zhou, Hu'
'Song, You'

_publ_section_title
;
 Two octacyanometallate-based Ni(ii)W(v) bimetallic assemblies with
 metamagnetism.
;
_journal_issue 19
_journal_name_full 'Dalton transactions (Cambridge, England : 2003)'
_journal_page_first 5302
_journal_page_last 5306
_journal_paper_doi 10.1039/c0dt01773f
_journal_volume 40
_journal_year 2011
_chemical_formula_moiety 'C55 H101 N34 Ni3 W2, H1.60 O0.80, 3.2(H2 O)'
_chemical_formula_sum 'C55 H109 N34 Ni3 O4 W2'
_chemical_formula_weight 1854.59
_chemical_name_systematic
;
?
;
_space_group_IT_number 14
_symmetry_cell_setting monoclinic
_symmetry_space_group_name_Hall '-P 2yn'
_symmetry_space_group_name_H-M 'P 1 21/n 1'
_atom_sites_solution_hydrogens geom
_atom_sites_solution_primary direct
_atom_sites_solution_secondary difmap
_audit_creation_method SHELXL-97
_cell_angle_alpha 90.00
_cell_angle_beta 92.062(2)
_cell_angle_gamma 90.00
_cell_formula_units_Z 2
_cell_length_a 9.0767(9)
_cell_length_b 27.661(3)
_cell_length_c 16.8542(17)
_cell_measurement_reflns_used 4715
_cell_measurement_temperature 291(2)
_cell_measurement_theta_max 25.45
_cell_measurement_theta_min 2.11
_cell_volume 4228.9(8)
_computing_cell_refinement SMART
_computing_data_collection 'SMART (Bruker, 2000)'
_computing_data_reduction 'SAINT (Bruker, 2000)'
_computing_molecular_graphics SHELXTL
_computing_publication_material SHELXTL
_computing_structure_refinement SHELXTL
_computing_structure_solution 'SHELXTL (Bruker, 2000)'
_diffrn_ambient_temperature 291(2)
_diffrn_measured_fraction_theta_full 0.998
_diffrn_measured_fraction_theta_max 0.998
_diffrn_measurement_device_type 'Bruker Smart Apex CCD'
_diffrn_measurement_method 'phi and omega scans'
_diffrn_radiation_monochromator graphite
_diffrn_radiation_source 'sealed tube'
_diffrn_radiation_type MoK\a
_diffrn_radiation_wavelength 0.71073
_diffrn_reflns_av_R_equivalents 0.0649
_diffrn_reflns_av_sigmaI/netI 0.0702
_diffrn_reflns_limit_h_max 11
_diffrn_reflns_limit_h_min -10
_diffrn_reflns_limit_k_max 34
_diffrn_reflns_limit_k_min -34
_diffrn_reflns_limit_l_max 20
_diffrn_reflns_limit_l_min -20
_diffrn_reflns_number 32819
_diffrn_reflns_theta_full 26.00
_diffrn_reflns_theta_max 26.00
_diffrn_reflns_theta_min 1.91
_exptl_absorpt_coefficient_mu 3.424
_exptl_absorpt_correction_T_max 0.51
_exptl_absorpt_correction_T_min 0.43
_exptl_absorpt_correction_type multi-scan
_exptl_absorpt_process_details 'SADABS; Bruker, 2000'
_exptl_crystal_colour yellow
_exptl_crystal_density_diffrn 1.456
_exptl_crystal_density_method 'not measured'
_exptl_crystal_description block
_exptl_crystal_F_000 1882
_exptl_crystal_size_max 0.26
_exptl_crystal_size_mid 0.22
_exptl_crystal_size_min 0.20
_refine_diff_density_max 0.721
_refine_diff_density_min -1.699
_refine_diff_density_rms 0.124
_refine_ls_extinction_method none
_refine_ls_goodness_of_fit_ref 1.028
_refine_ls_hydrogen_treatment mixed
_refine_ls_matrix_type full
_refine_ls_number_parameters 511
_refine_ls_number_reflns 8286
_refine_ls_number_restraints 0
_refine_ls_restrained_S_all 1.028
_refine_ls_R_factor_all 0.0660
_refine_ls_R_factor_gt 0.0490
_refine_ls_shift/su_max 0.000
_refine_ls_shift/su_mean 0.000
_refine_ls_structure_factor_coef Fsqd
_refine_ls_weighting_details 'calc w=1/[\s^2^(Fo^2^)+(0.0515P)^2^] where P=(Fo^2^+2Fc^2^)/3'
_refine_ls_weighting_scheme calc
_refine_ls_wR_factor_gt 0.0992
_refine_ls_wR_factor_ref 0.1023
_reflns_number_gt 6180
_reflns_number_total 8286
_reflns_threshold_expression >2sigma(I)
_cod_data_source_file c0dt01773f.txt
_cod_data_source_block 2
_cod_depositor_comments
;
The following automatic conversions were performed:
'_symmetry_cell_setting' value 'Monoclinic' changed to 'monoclinic'
according to '/home/saulius/struct/CIF-dictionaries/cif_core.dic'
dictionary named 'cif_core.dic' version 2.4.1 from 2010-06-29.

Automatic conversion script
Id: cif_fix_enum 1555 2011-01-17 13:19:09Z saulius 
;
_cod_original_sg_symbol_H-M 'P2(1)/n '
_cod_database_code 7015617

loop_
_symmetry_equiv_pos_as_xyz
'x, y, z'
'-x+1/2, y+1/2, -z+1/2'
'-x, -y, -z'
'x-1/2, -y-1/2, z-1/2'

loop_
_atom_site_label
_atom_site_type_symbol
_atom_site_fract_x
_atom_site_fract_y
_atom_site_fract_z
_atom_site_U_iso_or_equiv
_atom_site_adp_type
_atom_site_occupancy
_atom_site_symmetry_multiplicity
_atom_site_calc_flag
_atom_site_refinement_flags
_atom_site_disorder_assembly
_atom_site_disorder_group
C1 C 0.6723(7) 0.3153(2) 0.4381(4) 0.0394(13) Uani 1 1 d . . .
C2 C 0.6770(7) 0.3990(2) 0.5026(3) 0.0357(13) Uani 1 1 d . . .
C3 C 0.8621(7) 0.3960(2) 0.6173(4) 0.0425(15) Uani 1 1 d . . .
C4 C 0.6466(8) 0.3170(2) 0.5902(4) 0.0472(15) Uani 1 1 d . . .
C5 C 0.9111(6) 0.3019(2) 0.6327(3) 0.0351(13) Uani 1 1 d . . .
C6 C 1.0675(7) 0.3509(2) 0.5376(4) 0.0382(14) Uani 1 1 d . . .
C7 C 0.9028(6) 0.27294(19) 0.4846(4) 0.0360(13) Uani 1 1 d . . .
C8 C 0.9013(8) 0.3730(2) 0.4184(4) 0.0456(15) Uani 1 1 d . . .
C9 C 0.4260(8) 0.3594(2) 0.2501(4) 0.0524(18) Uani 1 1 d . . .
H9A H 0.3475 0.3815 0.2339 0.063 Uiso 1 1 calc R . .
H9B H 0.4625 0.3691 0.3026 0.063 Uiso 1 1 calc R . .
C10 C 0.2476(7) 0.3054(2) 0.3109(4) 0.0491(17) Uani 1 1 d . . .
H10A H 0.1585 0.3207 0.2896 0.059 Uiso 1 1 calc R . .
H10B H 0.2768 0.3213 0.3603 0.059 Uiso 1 1 calc R . .
C11 C 0.2208(7) 0.2531(2) 0.3250(4) 0.0479(15) Uani 1 1 d . . .
H11A H 0.1885 0.2376 0.2758 0.058 Uiso 1 1 calc R . .
H11B H 0.1439 0.2492 0.3630 0.058 Uiso 1 1 calc R . .
C12 C 0.3723(7) 0.1750(2) 0.3580(4) 0.0410(14) Uani 1 1 d . . .
H12A H 0.2970 0.1627 0.3922 0.049 Uiso 1 1 calc R . .
H12B H 0.3496 0.1632 0.3047 0.049 Uiso 1 1 calc R . .
C13 C 0.6151(7) 0.1591(2) 0.3277(4) 0.0467(15) Uani 1 1 d . . .
H13A H 0.5703 0.1496 0.2770 0.056 Uiso 1 1 calc R . .
H13B H 0.6934 0.1363 0.3407 0.056 Uiso 1 1 calc R . .
C14 C 0.7987(6) 0.2147(2) 0.2617(4) 0.0431(15) Uani 1 1 d . . .
H14A H 0.7692 0.1990 0.2122 0.052 Uiso 1 1 calc R . .
H14B H 0.8885 0.1994 0.2821 0.052 Uiso 1 1 calc R . .
C15 C 0.8263(7) 0.2668(2) 0.2472(4) 0.0473(16) Uani 1 1 d . . .
H15A H 0.9020 0.2706 0.2084 0.057 Uiso 1 1 calc R . .
H15B H 0.8594 0.2826 0.2960 0.057 Uiso 1 1 calc R . .
C16 C 0.6812(7) 0.3433(2) 0.2169(4) 0.0462(15) Uani 1 1 d . . .
H16A H 0.7097 0.3545 0.2698 0.055 Uiso 1 1 calc R . .
H16B H 0.7541 0.3550 0.1808 0.055 Uiso 1 1 calc R . .
C17 C 0.4895(9) 0.3555(3) 0.1150(4) 0.0565(19) Uani 1 1 d . . .
H17A H 0.3834 0.3598 0.1138 0.068 Uiso 1 1 calc R . .
H17B H 0.5086 0.3221 0.1009 0.068 Uiso 1 1 calc R . .
C18 C 0.5523(9) 0.3877(3) 0.0518(4) 0.060(2) Uani 1 1 d . . .
H18A H 0.6409 0.3721 0.0339 0.072 Uiso 1 1 calc R . .
H18B H 0.4820 0.3878 0.0071 0.072 Uiso 1 1 calc R . .
C19 C 0.5915(8) 0.4398(2) 0.0696(4) 0.0516(17) Uani 1 1 d . . .
H19B H 0.6958 0.4425 0.0802 0.077 Uiso 1 1 calc R . .
H19C H 0.5400 0.4504 0.1152 0.077 Uiso 1 1 calc R . .
H19A H 0.5636 0.4596 0.0248 0.077 Uiso 1 1 calc R . .
C20 C 0.5567(14) 0.1630(4) 0.4639(7) 0.038(3) Uani 0.50 1 d P . .
H20A H 0.6631 0.1597 0.4658 0.046 Uiso 0.50 1 calc PR . .
H20B H 0.5363 0.1966 0.4757 0.046 Uiso 0.50 1 calc PR . .
C21 C 0.5111(14) 0.1389(5) 0.5212(6) 0.040(3) Uani 0.50 1 d P . .
H21A H 0.5344 0.1051 0.5131 0.048 Uiso 0.50 1 calc PR . .
H21B H 0.4047 0.1418 0.5221 0.048 Uiso 0.50 1 calc PR . .
C22 C 0.5792(15) 0.1553(5) 0.6037(7) 0.046(3) Uani 0.50 1 d P . .
H22A H 0.6822 0.1620 0.5988 0.069 Uiso 0.50 1 calc PR . .
H22B H 0.5670 0.1300 0.6420 0.069 Uiso 0.50 1 calc PR . .
H22C H 0.5299 0.1840 0.6209 0.069 Uiso 0.50 1 calc PR . .
C23 C 0.2009(7) 0.4710(2) 0.4733(4) 0.0448(15) Uani 1 1 d . . .
H23A H 0.1199 0.4488 0.4804 0.054 Uiso 1 1 calc R . .
H23B H 0.1621 0.5037 0.4721 0.054 Uiso 1 1 calc R . .
C24 C 0.2670(6) 0.4850(2) 0.6160(4) 0.0410(14) Uani 1 1 d . . .
H24A H 0.2374 0.5184 0.6084 0.049 Uiso 1 1 calc R . .
H24B H 0.1814 0.4670 0.6322 0.049 Uiso 1 1 calc R . .
C25 C 0.5005(8) 0.5175(2) 0.6739(4) 0.0489(16) Uani 1 1 d . . .
H25A H 0.4592 0.5492 0.6628 0.059 Uiso 1 1 calc R . .
H25B H 0.5545 0.5191 0.7245 0.059 Uiso 1 1 calc R . .
C26 C 0.7239(7) 0.5399(2) 0.6025(3) 0.0383(14) Uani 1 1 d . . .
H26A H 0.7940 0.5374 0.6471 0.046 Uiso 1 1 calc R . .
H26B H 0.6854 0.5726 0.6009 0.046 Uiso 1 1 calc R . .
C27 C 0.4240(7) 0.4319(2) 0.6967(4) 0.0471(16) Uani 1 1 d . . .
H27A H 0.4688 0.4184 0.6502 0.057 Uiso 1 1 calc R . .
H27B H 0.3357 0.4133 0.7063 0.057 Uiso 1 1 calc R . .
C28 C 0.5309(8) 0.4261(3) 0.7677(4) 0.0540(18) Uani 1 1 d . . .
H28A H 0.6173 0.4463 0.7618 0.065 Uiso 1 1 calc R . .
H28B H 0.5621 0.3927 0.7735 0.065 Uiso 1 1 calc R . .
C29 C 0.4446(8) 0.4422(3) 0.8391(4) 0.0522(17) Uani 1 1 d . . .
H29B H 0.3473 0.4520 0.8217 0.078 Uiso 1 1 calc R . .
H29C H 0.4944 0.4688 0.8649 0.078 Uiso 1 1 calc R . .
H29A H 0.4379 0.4158 0.8758 0.078 Uiso 1 1 calc R . .
N1 N 0.5975(6) 0.30058(17) 0.3855(3) 0.0380(11) Uani 1 1 d . . .
N2 N 0.6010(6) 0.43100(17) 0.4901(3) 0.0388(11) Uani 1 1 d . . .
N3 N 0.8719(6) 0.4264(2) 0.6646(3) 0.0499(14) Uani 1 1 d . . .
N4 N 0.5473(6) 0.30231(19) 0.6248(3) 0.0479(13) Uani 1 1 d . . .
N5 N 0.9505(6) 0.28175(18) 0.6885(3) 0.0440(12) Uani 1 1 d . . .
N6 N 1.1944(6) 0.35694(19) 0.5416(3) 0.0466(13) Uani 1 1 d . . .
N7 N 0.9364(6) 0.23555(18) 0.4590(3) 0.0484(13) Uani 1 1 d . . .
N8 N 0.9364(6) 0.38964(18) 0.3605(3) 0.0470(13) Uani 1 1 d . . .
N9 N 0.5442(6) 0.3631(2) 0.1949(3) 0.0467(14) Uani 1 1 d . . .
H9C H 0.563(8) 0.395(3) 0.195(4) 0.056 Uiso 1 1 d . . .
N10 N 0.3649(6) 0.3091(2) 0.2544(3) 0.0466(13) Uani 1 1 d . . .
H10C H 0.327(8) 0.301(2) 0.206(4) 0.056 Uiso 1 1 d . . .
N11 N 0.3653(6) 0.22909(19) 0.3575(3) 0.0452(13) Uani 1 1 d . . .
H11C H 0.382(7) 0.240(2) 0.408(4) 0.054 Uiso 1 1 d . . .
N12 N 0.5111(6) 0.15597(19) 0.3843(3) 0.0459(13) Uani 1 1 d . . .
H12C H 0.491(8) 0.124(3) 0.384(4) 0.055 Uiso 1 1 d . . .
N13 N 0.6824(6) 0.20904(17) 0.3191(3) 0.0438(13) Uani 1 1 d . . .
H13C H 0.721(8) 0.218(2) 0.368(4) 0.053 Uiso 1 1 d . . .
N14 N 0.6826(6) 0.28902(19) 0.2162(3) 0.0470(13) Uani 1 1 d . . .
H14C H 0.665(8) 0.279(3) 0.165(4) 0.056 Uiso 1 1 d . . .
N15 N 0.3811(6) 0.48263(19) 0.6794(3) 0.0415(12) Uani 1 1 d . . .
H15C H 0.333(7) 0.492(2) 0.723(4) 0.050 Uiso 1 1 d . . .
N16 N 0.3153(6) 0.46559(18) 0.5404(3) 0.0392(12) Uani 1 1 d . . .
H16C H 0.336(7) 0.434(2) 0.547(4) 0.047 Uiso 1 1 d . . .
N17 N 0.6015(6) 0.50502(19) 0.6123(3) 0.0387(11) Uani 1 1 d . . .
H17C H 0.642(7) 0.476(2) 0.624(4) 0.046 Uiso 1 1 d . . .
Ni1 Ni 0.52276(8) 0.25911(3) 0.28709(4) 0.03604(17) Uani 1 1 d . . .
Ni2 Ni 0.5000 0.5000 0.5000 0.0372(2) Uani 1 2 d S . .
O1 O 1.0000 0.5000 1.0000 0.050(2) Uani 0.80 2 d SP . .
H1A H 0.9093 0.5017 0.9860 0.060 Uiso 0.40 1 d PR . .
H1B H 1.0356 0.5283 1.0052 0.060 Uiso 0.40 1 d PR . .
O2 O 0.0467(12) 0.4970(4) 0.1674(6) 0.044(3) Uani 0.40 1 d P . .
H2B H -0.0282 0.4848 0.1887 0.053 Uiso 0.40 1 d PR . .
H2C H 0.1223 0.4799 0.1791 0.053 Uiso 0.40 1 d PR . .
O3 O 0.8099(12) 0.4357(4) 0.9112(6) 0.050(3) Uani 0.40 1 d P . .
H3A H 0.7515 0.4368 0.8706 0.059 Uiso 0.40 1 d PR . .
H3C H 0.8761 0.4572 0.9072 0.059 Uiso 0.40 1 d PR . .
O4 O 0.7663(14) 0.0505(4) 0.5020(8) 0.064(4) Uani 0.40 1 d P . .
H4B H 0.7602 0.0757 0.5305 0.076 Uiso 0.40 1 d PR . .
H4C H 0.6814 0.0432 0.4827 0.076 Uiso 0.40 1 d PR . .
O5 O 0.2232(11) 0.7454(3) 0.9602(6) 0.040(2) Uani 0.40 1 d P . .
H5C H 0.1498 0.7631 0.9471 0.048 Uiso 0.40 1 d PR . .
H5B H 0.3028 0.7600 0.9505 0.048 Uiso 0.40 1 d PR . .
W1 W 0.83109(3) 0.340810(8) 0.527530(13) 0.03213(8) Uani 1 1 d . . .

loop_
_atom_site_aniso_label
_atom_site_aniso_U_11
_atom_site_aniso_U_22
_atom_site_aniso_U_33
_atom_site_aniso_U_23
_atom_site_aniso_U_13
_atom_site_aniso_U_12
C1 0.045(4) 0.033(3) 0.041(3) 0.001(2) -0.002(3) 0.003(3)
C2 0.050(4) 0.039(3) 0.018(2) 0.003(2) -0.004(2) 0.004(3)
C3 0.043(4) 0.039(3) 0.044(3) -0.012(3) -0.017(3) 0.007(3)
C4 0.053(4) 0.049(4) 0.040(3) 0.014(3) 0.005(3) 0.003(3)
C5 0.039(3) 0.040(3) 0.027(3) 0.002(2) 0.003(2) 0.013(3)
C6 0.040(4) 0.035(3) 0.039(3) 0.013(2) -0.006(3) -0.006(2)
C7 0.034(3) 0.025(3) 0.048(3) 0.006(2) -0.009(2) 0.004(2)
C8 0.050(4) 0.051(4) 0.036(3) 0.001(3) -0.003(3) -0.005(3)
C9 0.060(5) 0.047(4) 0.049(4) -0.020(3) -0.015(3) 0.018(3)
C10 0.040(4) 0.055(4) 0.051(4) -0.013(3) -0.015(3) 0.015(3)
C11 0.044(4) 0.052(4) 0.047(4) -0.005(3) -0.001(3) -0.013(3)
C12 0.043(4) 0.044(3) 0.038(3) 0.000(3) 0.020(3) -0.023(3)
C13 0.042(4) 0.049(4) 0.050(4) 0.004(3) 0.001(3) 0.007(3)
C14 0.027(3) 0.056(4) 0.046(3) -0.013(3) 0.006(3) 0.016(3)
C15 0.043(4) 0.055(4) 0.045(4) -0.032(3) 0.018(3) -0.013(3)
C16 0.046(4) 0.044(3) 0.048(4) 0.009(3) -0.010(3) -0.008(3)
C17 0.068(5) 0.055(4) 0.045(4) 0.000(3) -0.021(3) 0.023(3)
C18 0.058(5) 0.057(4) 0.063(5) 0.008(3) -0.019(4) -0.019(3)
C19 0.051(4) 0.049(4) 0.054(4) 0.017(3) -0.011(3) -0.012(3)
C20 0.044(7) 0.037(6) 0.036(6) 0.014(5) 0.019(5) 0.009(5)
C21 0.045(7) 0.046(7) 0.029(6) 0.012(5) -0.001(5) -0.004(5)
C22 0.048(8) 0.047(7) 0.042(7) 0.003(6) -0.003(6) 0.013(6)
C23 0.040(4) 0.041(3) 0.052(4) 0.015(3) -0.012(3) 0.001(3)
C24 0.030(3) 0.044(3) 0.050(4) -0.008(3) 0.002(3) -0.003(3)
C25 0.061(4) 0.045(4) 0.041(3) -0.005(3) 0.008(3) -0.016(3)
C26 0.043(4) 0.039(3) 0.032(3) 0.000(2) -0.012(3) -0.012(3)
C27 0.041(4) 0.048(4) 0.051(4) 0.018(3) -0.012(3) -0.016(3)
C28 0.053(4) 0.056(4) 0.051(4) 0.032(3) -0.014(3) -0.005(3)
C29 0.058(4) 0.060(4) 0.038(3) 0.029(3) -0.012(3) -0.015(3)
N1 0.042(3) 0.033(2) 0.039(3) -0.008(2) -0.006(2) -0.005(2)
N2 0.044(3) 0.032(3) 0.039(3) 0.000(2) -0.007(2) 0.005(2)
N3 0.044(3) 0.054(3) 0.050(3) -0.015(3) -0.012(3) 0.012(3)
N4 0.054(4) 0.046(3) 0.044(3) 0.008(2) 0.006(3) -0.012(3)
N5 0.044(3) 0.033(3) 0.055(3) 0.010(2) -0.003(2) 0.000(2)
N6 0.044(3) 0.044(3) 0.050(3) 0.011(2) -0.012(2) -0.011(2)
N7 0.063(4) 0.037(3) 0.045(3) -0.003(2) 0.001(3) 0.019(3)
N8 0.049(3) 0.044(3) 0.049(3) 0.020(2) 0.021(3) -0.003(2)
N9 0.049(3) 0.034(3) 0.056(3) 0.011(2) -0.013(3) -0.012(2)
N10 0.038(3) 0.047(3) 0.054(3) -0.015(2) -0.005(3) 0.006(2)
N11 0.048(3) 0.048(3) 0.040(3) -0.011(2) 0.006(2) -0.016(2)
N12 0.050(3) 0.037(3) 0.052(3) 0.004(2) 0.012(3) -0.012(2)
N13 0.060(4) 0.030(3) 0.042(3) 0.000(2) 0.001(3) 0.017(2)
N14 0.051(3) 0.039(3) 0.052(3) -0.003(2) 0.009(3) -0.009(2)
N15 0.045(3) 0.040(3) 0.040(3) 0.004(2) 0.008(2) -0.001(2)
N16 0.040(3) 0.029(3) 0.048(3) -0.005(2) -0.002(2) -0.001(2)
N17 0.036(3) 0.038(3) 0.042(3) 0.008(2) -0.004(2) -0.009(2)
Ni1 0.0319(4) 0.0403(4) 0.0356(4) -0.0103(3) -0.0027(3) -0.0020(3)
Ni2 0.0335(6) 0.0369(6) 0.0407(6) -0.0020(4) -0.0060(4) 0.0029(4)
O1 0.037(4) 0.058(5) 0.054(5) 0.021(4) -0.003(4) -0.005(4)
O2 0.046(6) 0.045(6) 0.043(6) -0.002(4) 0.018(5) 0.027(5)
O3 0.054(7) 0.062(7) 0.032(5) -0.007(5) -0.014(5) 0.016(6)
O4 0.071(9) 0.050(7) 0.070(8) -0.026(6) -0.009(7) 0.021(6)
O5 0.040(6) 0.026(5) 0.055(6) 0.013(4) 0.024(5) -0.012(4)
W1 0.03673(14) 0.02987(12) 0.02931(12) 0.00217(9) -0.00541(8) 0.00186(9)

loop_
_atom_type_symbol
_atom_type_description
_atom_type_scat_dispersion_real
_atom_type_scat_dispersion_imag
_atom_type_scat_source
C C 0.0033 0.0016 'International Tables Vol C Tables 4.2.6.8 and 6.1.1.4'
H H 0.0000 0.0000 'International Tables Vol C Tables 4.2.6.8 and 6.1.1.4'
N N 0.0061 0.0033 'International Tables Vol C Tables 4.2.6.8 and 6.1.1.4'
O O 0.0106 0.0060 'International Tables Vol C Tables 4.2.6.8 and 6.1.1.4'
Ni Ni 0.3393 1.1124 'International Tables Vol C Tables 4.2.6.8 and 6.1.1.4'
W W -0.8490 6.8722 'International Tables Vol C Tables 4.2.6.8 and 6.1.1.4'

loop_
_geom_angle_atom_site_label_1
_geom_angle_atom_site_label_2
_geom_angle_atom_site_label_3
_geom_angle
_geom_angle_site_symmetry_1
_geom_angle_site_symmetry_3
_geom_angle_publ_flag
N1 C1 W1 173.8(5) . . ?
N2 C2 W1 177.0(5) . . ?
N3 C3 W1 176.7(5) . . ?
N4 C4 W1 177.6(6) . . ?
N5 C5 W1 178.7(5) . . ?
N6 C6 W1 178.7(5) . . ?
N7 C7 W1 177.0(5) . . ?
N8 C8 W1 179.0(6) . . ?
N9 C9 N10 112.3(5) . . ?
N9 C9 H9A 109.1 . . ?
N10 C9 H9A 109.1 . . ?
N9 C9 H9B 109.1 . . ?
N10 C9 H9B 109.1 . . ?
H9A C9 H9B 107.9 . . ?
N10 C10 C11 107.5(5) . . ?
N10 C10 H10A 110.2 . . ?
C11 C10 H10A 110.2 . . ?
N10 C10 H10B 110.2 . . ?
C11 C10 H10B 110.2 . . ?
H10A C10 H10B 108.5 . . ?
C10 C11 N11 109.3(5) . . ?
C10 C11 H11A 109.8 . . ?
N11 C11 H11A 109.8 . . ?
C10 C11 H11B 109.8 . . ?
N11 C11 H11B 109.8 . . ?
H11A C11 H11B 108.3 . . ?
N12 C12 N11 114.1(5) . . ?
N12 C12 H12A 108.7 . . ?
N11 C12 H12A 108.7 . . ?
N12 C12 H12B 108.7 . . ?
N11 C12 H12B 108.7 . . ?
H12A C12 H12B 107.6 . . ?
N12 C13 N13 114.5(5) . . ?
N12 C13 H13A 108.6 . . ?
N13 C13 H13A 108.6 . . ?
N12 C13 H13B 108.6 . . ?
N13 C13 H13B 108.6 . . ?
H13A C13 H13B 107.6 . . ?
N13 C14 C15 110.0(5) . . ?
N13 C14 H14A 109.7 . . ?
C15 C14 H14A 109.7 . . ?
N13 C14 H14B 109.7 . . ?
C15 C14 H14B 109.7 . . ?
H14A C14 H14B 108.2 . . ?
C14 C15 N14 107.6(5) . . ?
C14 C15 H15A 110.2 . . ?
N14 C15 H15A 110.2 . . ?
C14 C15 H15B 110.2 . . ?
N14 C15 H15B 110.2 . . ?
H15A C15 H15B 108.5 . . ?
N9 C16 N14 113.5(5) . . ?
N9 C16 H16A 108.9 . . ?
N14 C16 H16A 108.9 . . ?
N9 C16 H16B 108.9 . . ?
N14 C16 H16B 108.9 . . ?
H16A C16 H16B 107.7 . . ?
N9 C17 C18 116.6(6) . . ?
N9 C17 H17A 108.1 . . ?
C18 C17 H17A 108.1 . . ?
N9 C17 H17B 108.1 . . ?
C18 C17 H17B 108.1 . . ?
H17A C17 H17B 107.3 . . ?
C19 C18 C17 120.8(7) . . ?
C19 C18 H18A 107.1 . . ?
C17 C18 H18A 107.1 . . ?
C19 C18 H18B 107.1 . . ?
C17 C18 H18B 107.1 . . ?
H18A C18 H18B 106.8 . . ?
C18 C19 H19B 109.5 . . ?
C18 C19 H19C 109.5 . . ?
H19B C19 H19C 109.5 . . ?
C18 C19 H19A 109.5 . . ?
H19B C19 H19A 109.5 . . ?
H19C C19 H19A 109.5 . . ?
C21 C20 N12 124.6(12) . . ?
C21 C20 H20A 106.2 . . ?
N12 C20 H20A 106.2 . . ?
C21 C20 H20B 106.2 . . ?
N12 C20 H20B 106.2 . . ?
H20A C20 H20B 106.4 . . ?
C20 C21 C22 113.5(12) . . ?
C20 C21 H21A 108.9 . . ?
C22 C21 H21A 108.9 . . ?
C20 C21 H21B 108.9 . . ?
C22 C21 H21B 108.9 . . ?
H21A C21 H21B 107.7 . . ?
C21 C22 H22A 109.5 . . ?
C21 C22 H22B 109.5 . . ?
H22A C22 H22B 109.5 . . ?
C21 C22 H22C 109.5 . . ?
H22A C22 H22C 109.5 . . ?
H22B C22 H22C 109.5 . . ?
C26 C23 N16 107.2(5) 3_666 . ?
C26 C23 H23A 110.3 3_666 . ?
N16 C23 H23A 110.3 . . ?
C26 C23 H23B 110.3 3_666 . ?
N16 C23 H23B 110.3 . . ?
H23A C23 H23B 108.5 . . ?
N15 C24 N16 113.2(5) . . ?
N15 C24 H24A 108.9 . . ?
N16 C24 H24A 108.9 . . ?
N15 C24 H24B 108.9 . . ?
N16 C24 H24B 108.9 . . ?
H24A C24 H24B 107.8 . . ?
N17 C25 N15 112.3(5) . . ?
N17 C25 H25A 109.1 . . ?
N15 C25 H25A 109.1 . . ?
N17 C25 H25B 109.1 . . ?
N15 C25 H25B 109.1 . . ?
H25A C25 H25B 107.9 . . ?
N17 C26 C23 109.2(5) . 3_666 ?
N17 C26 H26A 109.8 . . ?
C23 C26 H26A 109.8 3_666 . ?
N17 C26 H26B 109.8 . . ?
C23 C26 H26B 109.8 3_666 . ?
H26A C26 H26B 108.3 . . ?
N15 C27 C28 114.1(5) . . ?
N15 C27 H27A 108.7 . . ?
C28 C27 H27A 108.7 . . ?
N15 C27 H27B 108.7 . . ?
C28 C27 H27B 108.7 . . ?
H27A C27 H27B 107.6 . . ?
C27 C28 C29 105.1(6) . . ?
C27 C28 H28A 110.7 . . ?
C29 C28 H28A 110.7 . . ?
C27 C28 H28B 110.7 . . ?
C29 C28 H28B 110.7 . . ?
H28A C28 H28B 108.8 . . ?
C28 C29 H29B 109.5 . . ?
C28 C29 H29C 109.5 . . ?
H29B C29 H29C 109.5 . . ?
C28 C29 H29A 109.5 . . ?
H29B C29 H29A 109.5 . . ?
H29C C29 H29A 109.5 . . ?
C1 N1 Ni1 161.2(5) . . ?
C2 N2 Ni2 160.7(5) . . ?
C5 N5 Ni1 176.5(5) . 4_666 ?
C16 N9 C17 117.8(6) . . ?
C16 N9 C9 118.3(5) . . ?
C17 N9 C9 110.7(6) . . ?
C16 N9 H9C 102(5) . . ?
C17 N9 H9C 102(4) . . ?
C9 N9 H9C 103(5) . . ?
C10 N10 C9 112.1(5) . . ?
C10 N10 Ni1 107.2(4) . . ?
C9 N10 Ni1 112.4(4) . . ?
C10 N10 H10C 108(5) . . ?
C9 N10 H10C 109(5) . . ?
Ni1 N10 H10C 108(4) . . ?
C12 N11 C11 117.6(5) . . ?
C12 N11 Ni1 112.0(4) . . ?
C11 N11 Ni1 102.7(4) . . ?
C12 N11 H11C 108(4) . . ?
C11 N11 H11C 108(4) . . ?
Ni1 N11 H11C 108(4) . . ?
C13 N12 C20 118.1(7) . . ?
C13 N12 C12 112.7(5) . . ?
C20 N12 C12 118.3(7) . . ?
C13 N12 H12C 101(4) . . ?
C20 N12 H12C 102(4) . . ?
C12 N12 H12C 101(4) . . ?
C14 N13 C13 117.5(5) . . ?
C14 N13 Ni1 105.8(4) . . ?
C13 N13 Ni1 110.7(4) . . ?
C14 N13 H13C 108(4) . . ?
C13 N13 H13C 107(4) . . ?
Ni1 N13 H13C 107(4) . . ?
C16 N14 C15 114.2(5) . . ?
C16 N14 Ni1 112.7(4) . . ?
C15 N14 Ni1 104.5(4) . . ?
C16 N14 H14C 108(4) . . ?
C15 N14 H14C 108(5) . . ?
Ni1 N14 H14C 109(5) . . ?
C25 N15 C24 115.6(5) . . ?
C25 N15 C27 116.6(5) . . ?
C24 N15 C27 111.1(5) . . ?
C25 N15 H15C 104(4) . . ?
C24 N15 H15C 104(4) . . ?
C27 N15 H15C 104(4) . . ?
C24 N16 C23 113.3(5) . . ?
C24 N16 Ni2 113.0(4) . . ?
C23 N16 Ni2 104.5(4) . . ?
C24 N16 H16C 109(4) . . ?
C23 N16 H16C 109(4) . . ?
Ni2 N16 H16C 109(4) . . ?
C25 N17 C26 114.8(5) . . ?
C25 N17 Ni2 113.3(4) . . ?
C26 N17 Ni2 104.5(3) . . ?
C25 N17 H17C 108(4) . . ?
C26 N17 H17C 108(4) . . ?
Ni2 N17 H17C 108(4) . . ?
N10 Ni1 N13 179.5(2) . . ?
N10 Ni1 N11 86.2(2) . . ?
N13 Ni1 N11 94.3(2) . . ?
N10 Ni1 N14 94.2(2) . . ?
N13 Ni1 N14 85.4(2) . . ?
N11 Ni1 N14 179.6(3) . . ?
N10 Ni1 N5 87.4(2) . 4_565 ?
N13 Ni1 N5 92.4(2) . 4_565 ?
N11 Ni1 N5 92.0(2) . 4_565 ?
N14 Ni1 N5 87.9(2) . 4_565 ?
N10 Ni1 N1 92.7(2) . . ?
N13 Ni1 N1 87.5(2) . . ?
N11 Ni1 N1 88.6(2) . . ?
N14 Ni1 N1 91.4(2) . . ?
N5 Ni1 N1 179.3(2) 4_565 . ?
N16 Ni2 N16 180.0(2) 3_666 . ?
N16 Ni2 N17 86.0(2) 3_666 . ?
N16 Ni2 N17 93.95(19) . . ?
N16 Ni2 N17 93.95(19) 3_666 3_666 ?
N16 Ni2 N17 86.0(2) . 3_666 ?
N17 Ni2 N17 180.000(1) . 3_666 ?
N16 Ni2 N2 88.3(2) 3_666 3_666 ?
N16 Ni2 N2 91.7(2) . 3_666 ?
N17 Ni2 N2 92.7(2) . 3_666 ?
N17 Ni2 N2 87.3(2) 3_666 3_666 ?
N16 Ni2 N2 91.7(2) 3_666 . ?
N16 Ni2 N2 88.3(2) . . ?
N17 Ni2 N2 87.3(2) . . ?
N17 Ni2 N2 92.7(2) 3_666 . ?
N2 Ni2 N2 180.0(3) 3_666 . ?
H1A O1 H1B 109.8 . . ?
H2B O2 H2C 109.5 . . ?
H3A O3 H3C 109.5 . . ?
H4B O4 H4C 109.5 . . ?
H5C O5 H5B 109.8 . . ?
C4 W1 C7 98.8(2) . . ?
C4 W1 C8 144.7(2) . . ?
C7 W1 C8 88.3(2) . . ?
C4 W1 C3 87.5(3) . . ?
C7 W1 C3 146.1(2) . . ?
C8 W1 C3 105.7(2) . . ?
C4 W1 C2 79.1(2) . . ?
C7 W1 C2 142.7(2) . . ?
C8 W1 C2 74.7(2) . . ?
C3 W1 C2 71.2(2) . . ?
C4 W1 C6 143.2(2) . . ?
C7 W1 C6 80.0(2) . . ?
C8 W1 C6 72.0(2) . . ?
C3 W1 C6 75.5(2) . . ?
C2 W1 C6 123.4(2) . . ?
C4 W1 C1 74.2(2) . . ?
C7 W1 C1 71.3(2) . . ?
C8 W1 C1 75.6(2) . . ?
C3 W1 C1 141.6(2) . . ?
C2 W1 C1 72.4(2) . . ?
C6 W1 C1 136.8(2) . . ?
C4 W1 C5 71.7(2) . . ?
C7 W1 C5 75.1(2) . . ?
C8 W1 C5 142.9(2) . . ?
C3 W1 C5 75.4(2) . . ?
C2 W1 C5 136.1(2) . . ?
C6 W1 C5 72.5(2) . . ?
C1 W1 C5 126.8(2) . . ?

loop_
_geom_bond_atom_site_label_1
_geom_bond_atom_site_label_2
_geom_bond_distance
_geom_bond_site_symmetry_2
_geom_bond_publ_flag
C1 N1 1.169(7) . ?
C1 W1 2.167(6) . ?
C2 N2 1.138(7) . ?
C2 W1 2.163(6) . ?
C3 N3 1.159(7) . ?
C3 W1 2.162(6) . ?
C4 N4 1.164(8) . ?
C4 W1 2.117(7) . ?
C5 N5 1.139(7) . ?
C5 W1 2.176(5) . ?
C6 N6 1.163(8) . ?
C6 W1 2.165(6) . ?
C7 N7 1.165(7) . ?
C7 W1 2.123(6) . ?
C8 N8 1.136(8) . ?
C8 W1 2.159(6) . ?
C9 N9 1.450(9) . ?
C9 N10 1.500(9) . ?
C9 H9A 0.9700 . ?
C9 H9B 0.9700 . ?
C10 N10 1.458(9) . ?
C10 C11 1.488(9) . ?
C10 H10A 0.9700 . ?
C10 H10B 0.9700 . ?
C11 N11 1.552(9) . ?
C11 H11A 0.9700 . ?
C11 H11B 0.9700 . ?
C12 N12 1.421(9) . ?
C12 N11 1.499(8) . ?
C12 H12A 0.9700 . ?
C12 H12B 0.9700 . ?
C13 N12 1.368(9) . ?
C13 N13 1.519(8) . ?
C13 H13A 0.9700 . ?
C13 H13B 0.9700 . ?
C14 N13 1.465(8) . ?
C14 C15 1.484(9) . ?
C14 H14A 0.9700 . ?
C14 H14B 0.9700 . ?
C15 N14 1.517(9) . ?
C15 H15A 0.9700 . ?
C15 H15B 0.9700 . ?
C16 N9 1.396(8) . ?
C16 N14 1.501(8) . ?
C16 H16A 0.9700 . ?
C16 H16B 0.9700 . ?
C17 N9 1.434(8) . ?
C17 C18 1.516(10) . ?
C17 H17A 0.9700 . ?
C17 H17B 0.9700 . ?
C18 C19 1.514(9) . ?
C18 H18A 0.9700 . ?
C18 H18B 0.9700 . ?
C19 H19B 0.9600 . ?
C19 H19C 0.9600 . ?
C19 H19A 0.9600 . ?
C20 C21 1.256(15) . ?
C20 N12 1.403(13) . ?
C20 H20A 0.9700 . ?
C20 H20B 0.9700 . ?
C21 C22 1.569(16) . ?
C21 H21A 0.9700 . ?
C21 H21B 0.9700 . ?
C22 H22A 0.9600 . ?
C22 H22B 0.9600 . ?
C22 H22C 0.9600 . ?
C23 C26 1.501(9) 3_666 ?
C23 N16 1.515(7) . ?
C23 H23A 0.9700 . ?
C23 H23B 0.9700 . ?
C24 N15 1.463(8) . ?
C24 N16 1.464(8) . ?
C24 H24A 0.9700 . ?
C24 H24B 0.9700 . ?
C25 N17 1.450(8) . ?
C25 N15 1.456(8) . ?
C25 H25A 0.9700 . ?
C25 H25B 0.9700 . ?
C26 N17 1.486(7) . ?
C26 C23 1.501(9) 3_666 ?
C26 H26A 0.9700 . ?
C26 H26B 0.9700 . ?
C27 N15 1.483(8) . ?
C27 C28 1.522(8) . ?
C27 H27A 0.9700 . ?
C27 H27B 0.9700 . ?
C28 C29 1.526(10) . ?
C28 H28A 0.9700 . ?
C28 H28B 0.9700 . ?
C29 H29B 0.9600 . ?
C29 H29C 0.9600 . ?
C29 H29A 0.9600 . ?
N1 Ni1 2.109(4) . ?
N2 Ni2 2.126(5) . ?
N5 Ni1 2.095(5) 4_666 ?
N9 H9C 0.90(7) . ?
N10 Ni1 2.053(5) . ?
N10 H10C 0.90(7) . ?
N11 Ni1 2.065(5) . ?
N11 H11C 0.91(7) . ?
N12 H12C 0.91(7) . ?
N13 Ni1 2.062(5) . ?
N13 H13C 0.91(7) . ?
N14 Ni1 2.083(6) . ?
N14 H14C 0.91(7) . ?
N15 H15C 0.91(7) . ?
N16 Ni2 2.065(5) . ?
N16 H16C 0.91(7) . ?
N17 Ni2 2.080(5) . ?
N17 H17C 0.91(7) . ?
Ni1 N5 2.095(5) 4_565 ?
Ni2 N16 2.065(5) 3_666 ?
Ni2 N17 2.080(5) 3_666 ?
Ni2 N2 2.126(5) 3_666 ?
O1 H1A 0.8500 . ?
O1 H1B 0.8500 . ?
O2 H2B 0.8499 . ?
O2 H2C 0.8500 . ?
O3 H3A 0.8501 . ?
O3 H3C 0.8501 . ?
O4 H4B 0.8499 . ?
O4 H4C 0.8500 . ?
O5 H5C 0.8500 . ?
O5 H5B 0.8499 . ?
